data_2106217
loop_
_publ_author_name
'Larson, A.C.'
'Cromer, D.T.'

_publ_section_title
;
 The crystal structure of Y Cd6
;
_journal_name_full 'Acta Crystallographica B (24,1968-38,1982)'
_journal_page_first 1875
_journal_page_last 1879
_journal_volume 27
_journal_year 1971
_chemical_formula_sum 'Cd6 Y'
_chemical_name_systematic 'Y Cd6'
_space_group_IT_number 204
_symmetry_space_group_name_Hall '-I 2 2 3'
_symmetry_space_group_name_H-M 'I m -3'
_cell_angle_alpha 90
_cell_angle_beta 90
_cell_angle_gamma 90
_cell_formula_units_Z 24
_cell_length_a 15.482
_cell_length_b 15.482
_cell_length_c 15.482
_cell_volume 3710.917
_citation_journal_id_ASTM ACBCAR
_cod_data_source_file Larson_ACBCAR_1971_127.cif
_cod_data_source_block Cd6Y1
_cod_original_formula_sum 'Cd6 Y1'
_cod_database_code 2106217

loop_
_symmetry_equiv_pos_as_xyz
x,y,z
-x,-y,z
x,-y,-z
-x,y,-z
z,x,y
-z,-x,y
z,-x,-y
-z,x,-y
y,z,x
y,-z,-x
-y,z,-x
-y,-z,x
-x,-y,-z
x,y,-z
-x,y,z
x,-y,z
-z,-x,-y
z,x,-y
-z,x,y
z,-x,y
-y,-z,-x
-y,z,x
y,-z,x
y,z,-x
x+1/2,y+1/2,z+1/2
-x+1/2,-y+1/2,z+1/2
x+1/2,-y+1/2,-z+1/2
-x+1/2,y+1/2,-z+1/2
z+1/2,x+1/2,y+1/2
-z+1/2,-x+1/2,y+1/2
z+1/2,-x+1/2,-y+1/2
-z+1/2,x+1/2,-y+1/2
y+1/2,z+1/2,x+1/2
y+1/2,-z+1/2,-x+1/2
-y+1/2,z+1/2,-x+1/2
-y+1/2,-z+1/2,x+1/2
-x+1/2,-y+1/2,-z+1/2
x+1/2,y+1/2,-z+1/2
-x+1/2,y+1/2,z+1/2
x+1/2,-y+1/2,z+1/2
-z+1/2,-x+1/2,-y+1/2
z+1/2,x+1/2,-y+1/2
-z+1/2,x+1/2,y+1/2
z+1/2,-x+1/2,y+1/2
-y+1/2,-z+1/2,-x+1/2
-y+1/2,z+1/2,x+1/2
y+1/2,-z+1/2,x+1/2
y+1/2,z+1/2,-x+1/2

loop_
_atom_site_label
_atom_site_type_symbol
_atom_site_fract_x
_atom_site_fract_y
_atom_site_fract_z
_atom_site_occupancy
_atom_site_U_iso_or_equiv
Cd5 Cd 0 0.19018 0.5 1 0.0
Cd2 Cd 0 0.09227 0.24069 1 0.0
Cd1 Cd 0.11835 0.20031 0.34049 1 0.0
Y1 Y 0 0.29966 0.18985 1 0.0
Cd7 Cd 0 0.0832 0.0741 0.331 0.0
Cd4 Cd 0.16081 0.16081 0.16081 1 0.0
Cd6 Cd 0 0 0.40551 1 0.0
Cd3 Cd 0 0.34603 0.40438 1 0.0
